data_4514585
loop_
_publ_author_name
'Sun, Cai'
'Wang, Ming-Sheng'
'Guo, Guo-Cong'

_publ_section_title
;
 Covalently Bonded Pillared Layered Bromoplumbate with High Thermal
 Stability: High Capacitance Gain after Photoinduced Electron Transfer.
;
_journal_issue 34
_journal_name_full 'ACS applied materials &amp; interfaces'
_journal_page_first 30713
_journal_page_last 30718
_journal_paper_doi 10.1021/acsami.9b06375
_journal_volume 11
_journal_year 2019
_chemical_formula_sum 'C16 H16 Br6 N2 O4 Pb3'
_chemical_formula_weight 1401.34
_space_group_crystal_system monoclinic
_space_group_IT_number 15
_space_group_name_Hall '-C 2yc'
_space_group_name_H-M_alt 'C 1 2/c 1'
_symmetry_space_group_name_Hall '-C 2yc'
_symmetry_space_group_name_H-M 'C 1 2/c 1'
_atom_sites_solution_hydrogens geom
_audit_creation_method SHELXL-2014/6
_cell_angle_alpha 90
_cell_angle_beta 114.438(4)
_cell_angle_gamma 90
_cell_formula_units_Z 4
_cell_length_a 25.1351(12)
_cell_length_b 4.6642(2)
_cell_length_c 23.7112(12)
_cell_measurement_reflns_used 10124
_cell_measurement_temperature 293(2)
_cell_measurement_theta_max 31.2980
_cell_measurement_theta_min 4.4690
_cell_volume 2530.7(2)
_computing_cell_refinement 'CrysAlisPro 1.171.39.23b (Rigaku OD, 2015)'
_computing_data_collection 'CrysAlisPro 1.171.39.23b (Rigaku OD, 2015)'
_computing_data_reduction 'CrysAlisPro 1.171.39.23b (Rigaku OD, 2015)'
_computing_structure_refinement 'SHELXL-2014/6 (Sheldrick, 2014)'
_computing_structure_solution 'SHELXL-2014/6 (Sheldrick, 2014)'
_diffrn_ambient_temperature 293(2)
_diffrn_measured_fraction_theta_full 0.997
_diffrn_measured_fraction_theta_max 0.997
_diffrn_measurement_device_type 'XtaLAB AFC10 (RCD3): fixed-chi single'
_diffrn_measurement_method '\w scans'
_diffrn_radiation_type MoK\a
_diffrn_radiation_wavelength 0.71073
_diffrn_reflns_av_R_equivalents 0.0502
_diffrn_reflns_av_unetI/netI 0.0217
_diffrn_reflns_Laue_measured_fraction_full 0.997
_diffrn_reflns_Laue_measured_fraction_max 0.997
_diffrn_reflns_limit_h_max 30
_diffrn_reflns_limit_h_min -30
_diffrn_reflns_limit_k_max 5
_diffrn_reflns_limit_k_min -5
_diffrn_reflns_limit_l_max 29
_diffrn_reflns_limit_l_min -29
_diffrn_reflns_number 26024
_diffrn_reflns_point_group_measured_fraction_full 0.997
_diffrn_reflns_point_group_measured_fraction_max 0.997
_diffrn_reflns_theta_full 25.242
_diffrn_reflns_theta_max 26.383
_diffrn_reflns_theta_min 3.977
_diffrn_source 'fine-focus sealed X-ray tube'
_exptl_absorpt_coefficient_mu 29.408
_exptl_absorpt_correction_T_max 1.00000
_exptl_absorpt_correction_T_min 0.21683
_exptl_absorpt_correction_type multi-scan
_exptl_absorpt_process_details
;
CrysAlisPro 1.171.39.23b (Rigaku Oxford Diffraction, 2015)
Empirical absorption correction using spherical harmonics,
 implemented in SCALE3 ABSPACK scaling algorithm.
;
_exptl_crystal_colour red
_exptl_crystal_density_diffrn 3.678
_exptl_crystal_density_method 'not measured'
_exptl_crystal_description sheet
_exptl_crystal_F_000 2456
_exptl_crystal_size_max 0.07
_exptl_crystal_size_mid 0.06
_exptl_crystal_size_min 0.02
_refine_diff_density_max 2.214
_refine_diff_density_min -1.267
_refine_diff_density_rms 0.186
_refine_ls_extinction_method none
_refine_ls_goodness_of_fit_ref 1.167
_refine_ls_hydrogen_treatment constr
_refine_ls_matrix_type full
_refine_ls_number_parameters 141
_refine_ls_number_reflns 2576
_refine_ls_number_restraints 0
_refine_ls_restrained_S_all 1.167
_refine_ls_R_factor_all 0.0350
_refine_ls_R_factor_gt 0.0309
_refine_ls_shift/su_max 0.000
_refine_ls_shift/su_mean 0.000
_refine_ls_structure_factor_coef Fsqd
_refine_ls_weighting_details 'w=1/[\s^2^(Fo^2^)+(0.0312P)^2^+38.8853P] where P=(Fo^2^+2Fc^2^)/3'
_refine_ls_weighting_scheme calc
_refine_ls_wR_factor_gt 0.0717
_refine_ls_wR_factor_ref 0.0734
_reflns_Friedel_coverage 0.000
_reflns_number_gt 2377
_reflns_number_total 2576
_reflns_threshold_expression 'I > 2\s(I)'
_cod_data_source_file am9b06375_si_002.cif
_cod_data_source_block 15
_cod_depositor_comments
;
The following automatic conversions were performed:

'_exptl_absorpt_correction_type' value 'Multi-scan' changed to
'multi-scan' according to
/home/data/users/saulius/crontab/automatic-downloads/current/ACS/lib/dictionaries/cif_core.dic
dictionary named 'cif_core.dic' version 2.4.2 from 2011-04-26.

Automatic conversion script
Id: cif_fix_values 4973 2017-02-22 13:04:09Z antanas 
;
_cod_database_code 4514585
_shelx_space_group_comment
;
The symmetry employed for this shelxl refinement is uniquely defined
by the following loop, which should always be used as a source of
symmetry information in preference to the above space-group names.
They are only intended as comments.
;
_shelxl_version_number 2014/6

loop_
_space_group_symop_operation_xyz
'x, y, z'
'-x, y, -z+1/2'
'x+1/2, y+1/2, z'
'-x+1/2, y+1/2, -z+1/2'
'-x, -y, -z'
'x, -y, z-1/2'
'-x+1/2, -y+1/2, -z'
'x+1/2, -y+1/2, z-1/2'

loop_
_atom_site_label
_atom_site_type_symbol
_atom_site_fract_x
_atom_site_fract_y
_atom_site_fract_z
_atom_site_U_iso_or_equiv
_atom_site_adp_type
_atom_site_occupancy
_atom_site_site_symmetry_order
_atom_site_calc_flag
_atom_site_refinement_flags_posn
_atom_site_refinement_flags_adp
_atom_site_refinement_flags_occupancy
Pb1 Pb 0.0000 0.56324(9) 0.2500 0.02746(11) Uani 1 2 d S T P
Pb2 Pb 0.19756(2) 0.91245(6) 0.29940(2) 0.02840(10) Uani 1 1 d . . .
Br1 Br 0.11539(4) 0.5982(2) 0.36042(4) 0.0420(2) Uani 1 1 d . . .
Br3 Br 0.18258(3) 0.42944(16) 0.19634(3) 0.02600(16) Uani 1 1 d . . .
O1 O 0.2452(2) 0.4549(11) 0.3528(2) 0.0278(11) Uani 1 1 d . . .
O2 O 0.2419(3) 0.0765(11) 0.4063(2) 0.0291(11) Uani 1 1 d . . .
N1 N 0.3857(3) 0.4767(13) 0.4788(3) 0.0238(12) Uani 1 1 d . . .
C1 C 0.4186(4) 0.3740(19) 0.5357(4) 0.0341(18) Uani 1 1 d . . .
H1A H 0.4107 0.4290 0.5692 0.041 Uiso 1 1 calc R U .
C2 C 0.4637(3) 0.1898(19) 0.5448(3) 0.0320(18) Uani 1 1 d . . .
H2A H 0.4866 0.1243 0.5846 0.038 Uiso 1 1 calc R U .
C3 C 0.4756(3) 0.0992(16) 0.4958(3) 0.0235(15) Uani 1 1 d . . .
C4 C 0.4399(3) 0.2034(19) 0.4370(3) 0.0321(17) Uani 1 1 d . . .
H4A H 0.4464 0.1470 0.4028 0.039 Uiso 1 1 calc R U .
C5 C 0.3950(3) 0.3895(18) 0.4297(3) 0.0301(17) Uani 1 1 d . . .
H5A H 0.3709 0.4554 0.3903 0.036 Uiso 1 1 calc R U .
C6 C 0.3356(3) 0.6689(16) 0.4694(3) 0.0252(15) Uani 1 1 d . . .
H6A H 0.3264 0.7816 0.4321 0.030 Uiso 1 1 calc R U .
H6B H 0.3463 0.7999 0.5041 0.030 Uiso 1 1 calc R U .
C7 C 0.2825(3) 0.4978(16) 0.4635(3) 0.0254(15) Uani 1 1 d . . .
H7A H 0.2538 0.6275 0.4669 0.030 Uiso 1 1 calc R U .
H7B H 0.2938 0.3634 0.4977 0.030 Uiso 1 1 calc R U .
C8 C 0.2542(3) 0.3319(15) 0.4028(3) 0.0183(13) Uani 1 1 d . . .
Br2 Br 0.04674(4) 1.0158(2) 0.19710(4) 0.0374(2) Uani 1 1 d . . .

loop_
_atom_site_aniso_label
_atom_site_aniso_U_11
_atom_site_aniso_U_22
_atom_site_aniso_U_33
_atom_site_aniso_U_23
_atom_site_aniso_U_13
_atom_site_aniso_U_12
Pb1 0.0242(2) 0.0320(2) 0.0251(2) 0.000 0.00916(16) 0.000
Pb2 0.02865(16) 0.02755(16) 0.02435(15) -0.00101(11) 0.00630(12) 0.00208(11)
Br1 0.0269(4) 0.0598(6) 0.0329(4) 0.0054(4) 0.0060(3) -0.0001(4)
Br3 0.0259(3) 0.0295(4) 0.0226(3) -0.0017(3) 0.0100(3) -0.0012(3)
O1 0.035(3) 0.028(3) 0.021(2) 0.001(2) 0.012(2) 0.002(2)
O2 0.038(3) 0.022(3) 0.027(3) -0.002(2) 0.013(2) -0.003(2)
N1 0.020(3) 0.025(3) 0.025(3) -0.001(3) 0.007(2) -0.004(2)
C1 0.041(5) 0.040(5) 0.020(4) 0.002(3) 0.011(3) 0.010(4)
C2 0.031(4) 0.043(5) 0.015(3) 0.005(3) 0.003(3) 0.016(4)
C3 0.016(3) 0.029(4) 0.022(3) 0.003(3) 0.005(3) -0.003(3)
C4 0.033(4) 0.047(5) 0.017(3) 0.004(3) 0.011(3) 0.007(4)
C5 0.027(4) 0.040(4) 0.019(3) 0.006(3) 0.005(3) 0.004(3)
C6 0.021(3) 0.021(3) 0.027(4) -0.002(3) 0.004(3) 0.000(3)
C7 0.030(4) 0.026(4) 0.023(3) -0.004(3) 0.014(3) -0.004(3)
C8 0.012(3) 0.023(3) 0.021(3) -0.001(3) 0.008(3) 0.002(3)
Br2 0.0350(4) 0.0501(5) 0.0317(4) 0.0059(4) 0.0183(3) 0.0019(4)

loop_
_atom_type_symbol
_atom_type_description
_atom_type_scat_dispersion_real
_atom_type_scat_dispersion_imag
_atom_type_scat_source
C C 0.0033 0.0016 'International Tables Vol C Tables 4.2.6.8 and 6.1.1.4'
Br Br -0.2901 2.4595 'International Tables Vol C Tables 4.2.6.8 and 6.1.1.4'
Pb Pb -3.3944 10.1111 'International Tables Vol C Tables 4.2.6.8 and 6.1.1.4'
O O 0.0106 0.0060 'International Tables Vol C Tables 4.2.6.8 and 6.1.1.4'
N N 0.0061 0.0033 'International Tables Vol C Tables 4.2.6.8 and 6.1.1.4'
H H 0.0000 0.0000 'International Tables Vol C Tables 4.2.6.8 and 6.1.1.4'

loop_
_geom_angle_atom_site_label_1
_geom_angle_atom_site_label_2
_geom_angle_atom_site_label_3
_geom_angle
_geom_angle_site_symmetry_1
_geom_angle_site_symmetry_3
Br2 Pb1 Br2 88.12(4) 2 .
Br2 Pb1 Br1 90.07(3) 2 .
Br2 Pb1 Br1 85.44(3) . .
Br2 Pb1 Br1 85.44(3) 2 2
Br2 Pb1 Br1 90.07(3) . 2
Br1 Pb1 Br1 173.77(4) . 2
O2 Pb2 O1 79.92(17) 1_565 .
O2 Pb2 Br3 86.32(13) 1_565 4
O1 Pb2 Br3 74.99(12) . 4
O2 Pb2 Br3 150.22(13) 1_565 .
O1 Pb2 Br3 70.82(12) . .
Br3 Pb2 Br3 81.01(2) 4 .
Pb2 Br3 Pb2 101.16(2) 4_545 .
C8 O1 Pb2 136.7(4) . .
C8 O2 Pb2 104.5(4) . 1_545
C5 N1 C1 120.4(7) . .
C5 N1 C6 119.5(6) . .
C1 N1 C6 119.8(6) . .
N1 C1 C2 120.5(7) . .
N1 C1 H1A 119.8 . .
C2 C1 H1A 119.8 . .
C1 C2 C3 121.0(7) . .
C1 C2 H2A 119.5 . .
C3 C2 H2A 119.5 . .
C2 C3 C4 117.3(7) . .
C2 C3 C3 122.2(8) . 5_656
C4 C3 C3 120.4(8) . 5_656
C5 C4 C3 120.0(7) . .
C5 C4 H4A 120.0 . .
C3 C4 H4A 120.0 . .
N1 C5 C4 120.6(7) . .
N1 C5 H5A 119.7 . .
C4 C5 H5A 119.7 . .
N1 C6 C7 110.9(6) . .
N1 C6 H6A 109.5 . .
C7 C6 H6A 109.5 . .
N1 C6 H6B 109.5 . .
C7 C6 H6B 109.5 . .
H6A C6 H6B 108.0 . .
C6 C7 C8 113.8(6) . .
C6 C7 H7A 108.8 . .
C8 C7 H7A 108.8 . .
C6 C7 H7B 108.8 . .
C8 C7 H7B 108.8 . .
H7A C7 H7B 107.7 . .
O2 C8 O1 123.5(7) . .
O2 C8 C7 117.0(6) . .
O1 C8 C7 119.5(6) . .

loop_
_geom_bond_atom_site_label_1
_geom_bond_atom_site_label_2
_geom_bond_distance
_geom_bond_site_symmetry_2
Pb1 Br2 2.9375(9) 2
Pb1 Br2 2.9375(9) .
Pb1 Br1 3.0018(8) .
Pb1 Br1 3.0018(8) 2
Pb2 O2 2.433(5) 1_565
Pb2 O1 2.518(5) .
Pb2 Br3 2.9734(8) 4
Pb2 Br3 3.2290(8) .
Br3 Pb2 2.9733(8) 4_545
O1 C8 1.250(8) .
O2 C8 1.242(9) .
O2 Pb2 2.433(5) 1_545
N1 C5 1.343(10) .
N1 C1 1.346(10) .
N1 C6 1.485(9) .
C1 C2 1.365(11) .
C1 H1A 0.9300 .
C2 C3 1.381(10) .
C2 H2A 0.9300 .
C3 C4 1.396(10) .
C3 C3 1.482(14) 5_656
C4 C5 1.375(11) .
C4 H4A 0.9300 .
C5 H5A 0.9300 .
C6 C7 1.513(10) .
C6 H6A 0.9700 .
C6 H6B 0.9700 .
C7 C8 1.527(10) .
C7 H7A 0.9700 .
C7 H7B 0.9700 .

loop_
_geom_torsion_atom_site_label_1
_geom_torsion_atom_site_label_2
_geom_torsion_atom_site_label_3
_geom_torsion_atom_site_label_4
_geom_torsion
_geom_torsion_site_symmetry_1
_geom_torsion_site_symmetry_4
C5 N1 C1 C2 3.0(13) . .
C6 N1 C1 C2 177.9(8) . .
N1 C1 C2 C3 -1.6(14) . .
C1 C2 C3 C4 0.0(13) . .
C1 C2 C3 C3 179.6(9) . 5_656
C2 C3 C4 C5 0.2(12) . .
C3 C3 C4 C5 -179.4(9) 5_656 .
C1 N1 C5 C4 -2.8(12) . .
C6 N1 C5 C4 -177.7(7) . .
C3 C4 C5 N1 1.2(13) . .
C5 N1 C6 C7 93.5(8) . .
C1 N1 C6 C7 -81.5(8) . .
N1 C6 C7 C8 -71.5(8) . .
Pb2 O2 C8 O1 -1.6(8) 1_545 .
Pb2 O2 C8 C7 179.3(5) 1_545 .
Pb2 O1 C8 O2 129.7(6) . .
Pb2 O1 C8 C7 -51.2(9) . .
C6 C7 C8 O2 132.6(7) . .
C6 C7 C8 O1 -46.5(9) . .
